data_4350240
loop_
_publ_author_name
'Galet, Ana'
'Gaspar, Ana Bel\'en'
'Mu\~noz, M Carmen'
'Real, Jos\'e Antonio'

_publ_section_title
;
 Influence of the counterion and the solvent molecules in the spin
 crossover system [Co(4-terpyridone)2]Xp.nH2O.
;
_journal_issue 11
_journal_name_full 'Inorganic chemistry'
_journal_page_first 4413
_journal_page_last 4422
_journal_paper_doi 10.1021/ic060090u
_journal_volume 45
_journal_year 2006
_chemical_formula_sum 'C30 H24 B2 Co F8 N6 O3'
_chemical_formula_weight 749.10
_space_group_IT_number 4
_space_group_name_Hall 'P 2yb'
_space_group_name_H-M_alt 'P 1 21 1'
_symmetry_cell_setting monoclinic
_symmetry_space_group_name_H-M 'P 1 21 1'
_atom_sites_solution_hydrogens geom
_atom_sites_solution_primary direct
_atom_sites_solution_secondary difmap
_audit_creation_method SHELXL-97
_cell_angle_alpha 90.00
_cell_angle_beta 99.0060(16)
_cell_angle_gamma 90.00
_cell_formula_units_Z 2
_cell_length_a 8.8090(3)
_cell_length_b 9.0510(4)
_cell_length_c 20.0860(9)
_cell_measurement_temperature 293(2)
_cell_volume 1581.72(11)
_computing_cell_refinement 'HKL DENZO'
_computing_data_collection COLLECT
_computing_data_reduction 'HKL DENZO and SCALEPACK'
_computing_structure_refinement 'SHELXL-97 (Sheldrick, 1997)'
_computing_structure_solution 'SHELXS-97 (Sheldrick, 1990)'
_diffrn_ambient_temperature 293(2)
_diffrn_measured_fraction_theta_full 0.963
_diffrn_measured_fraction_theta_max 0.963
_diffrn_radiation_monochromator graphite
_diffrn_radiation_source 'fine-focus sealed tube'
_diffrn_radiation_type MoK\a
_diffrn_radiation_wavelength 0.71073
_diffrn_reflns_av_R_equivalents 0.0449
_diffrn_reflns_av_sigmaI/netI 0.0622
_diffrn_reflns_limit_h_max 11
_diffrn_reflns_limit_h_min -11
_diffrn_reflns_limit_k_max 8
_diffrn_reflns_limit_k_min -11
_diffrn_reflns_limit_l_max 26
_diffrn_reflns_limit_l_min -19
_diffrn_reflns_number 11313
_diffrn_reflns_theta_full 27.48
_diffrn_reflns_theta_max 27.48
_diffrn_reflns_theta_min 2.34
_exptl_absorpt_coefficient_mu 0.634
_exptl_crystal_colour 'deep red'
_exptl_crystal_density_diffrn 1.573
_exptl_crystal_density_method 'not measured'
_exptl_crystal_description parallelepiped
_exptl_crystal_F_000 758
_exptl_crystal_size_max 0.10
_exptl_crystal_size_mid 0.05
_exptl_crystal_size_min 0.05
_refine_diff_density_max 0.649
_refine_diff_density_min -0.595
_refine_diff_density_rms 0.093
_refine_ls_abs_structure_details 'Flack H D (1983), Acta Cryst. A39, 876-881'
_refine_ls_abs_structure_Flack 0.01(2)
_refine_ls_extinction_coef 0.010(4)
_refine_ls_extinction_expression Fc^*^=kFc[1+0.001xFc^2^\l^3^/sin(2\q)]^-1/4^
_refine_ls_extinction_method SHELXL
_refine_ls_goodness_of_fit_ref 0.872
_refine_ls_hydrogen_treatment mixed
_refine_ls_matrix_type full
_refine_ls_number_parameters 453
_refine_ls_number_reflns 6107
_refine_ls_number_restraints 1
_refine_ls_restrained_S_all 0.872
_refine_ls_R_factor_all 0.0820
_refine_ls_R_factor_gt 0.0659
_refine_ls_shift/su_max 0.081
_refine_ls_shift/su_mean 0.016
_refine_ls_structure_factor_coef Fsqd
_refine_ls_weighting_details 'calc w=1/[\s^2^(Fo^2^)+(0.1812P)^2^+0.0000P] where P=(Fo^2^+2Fc^2^)/3'
_refine_ls_weighting_scheme calc
_refine_ls_wR_factor_gt 0.1843
_refine_ls_wR_factor_ref 0.2005
_reflns_number_gt 4865
_reflns_number_total 6107
_reflns_threshold_expression >2sigma(I)
_cod_data_source_file ic060090usi20060117_110704.cif
_cod_data_source_block compound_2
_cod_depositor_comments
;
The following automatic conversions were performed:

data name '_atom_site_symetry_multiplicity' was replaced with
'_atom_site_symmetry_multiplicity' as specified in the replacement
file
'/home/saulius/struct/COD-crude-data/automatic-downloads/DataCite-retrospective/ACS/depositions/lib/lists/replacement-tags.lst'.

Automatic conversion script
Id: cif_correct_tags 6909 2019-04-08 15:41:33Z antanas 
;
_cod_original_sg_symbol_H-M 'P 21'
_cod_database_code 4350240

loop_
_symmetry_equiv_pos_as_xyz
'x, y, z'
'-x, y+1/2, -z'

loop_
_atom_site_label
_atom_site_type_symbol
_atom_site_fract_x
_atom_site_fract_y
_atom_site_fract_z
_atom_site_U_iso_or_equiv
_atom_site_adp_type
_atom_site_occupancy
_atom_site_symmetry_multiplicity
_atom_site_calc_flag
_atom_site_refinement_flags
Co1 Co 0.23574(6) 0.11601(9) 0.24137(3) 0.0398(2) Uani 1 1 d .
N3 N 0.3335(5) 0.3264(5) 0.2736(2) 0.0453(10) Uani 1 1 d .
C15 C 0.3791(7) 0.4327(7) 0.2351(3) 0.0534(13) Uani 1 1 d .
H15 H 0.3646 0.4195 0.1886 0.076(5) Uiso 1 1 calc R
C14 C 0.4463(9) 0.5599(8) 0.2616(4) 0.0675(17) Uani 1 1 d .
H14 H 0.4754 0.6323 0.2333 0.076(5) Uiso 1 1 calc R
C13 C 0.4710(9) 0.5809(8) 0.3298(4) 0.0741(19) Uani 1 1 d .
H13 H 0.5173 0.6667 0.3487 0.076(5) Uiso 1 1 calc R
C12 C 0.4247(9) 0.4702(7) 0.3698(3) 0.0668(16) Uani 1 1 d .
H12 H 0.4409 0.4810 0.4164 0.076(5) Uiso 1 1 calc R
C11 C 0.3555(6) 0.3449(6) 0.3414(3) 0.0449(11) Uani 1 1 d .
C10 C 0.3021(6) 0.2220(6) 0.3792(3) 0.0458(11) Uani 1 1 d .
N2 N 0.2431(4) 0.1053(7) 0.33888(19) 0.0403(8) Uani 1 1 d .
C9 C 0.3057(7) 0.2197(7) 0.4489(3) 0.0558(13) Uani 1 1 d .
H9 H 0.3458 0.2992 0.4753 0.076(5) Uiso 1 1 calc R
C8 C 0.2491(7) 0.0984(10) 0.4781(3) 0.0563(14) Uani 1 1 d .
O1 O 0.2486(6) 0.0989(8) 0.5450(2) 0.0777(13) Uani 1 1 d .
C7 C 0.1902(7) -0.0241(7) 0.4371(3) 0.0525(13) Uani 1 1 d .
H7 H 0.1521 -0.1077 0.4557 0.076(5) Uiso 1 1 calc R
C6 C 0.1920(6) -0.0132(6) 0.3688(3) 0.0454(11) Uani 1 1 d .
C5 C 0.1372(6) -0.1347(6) 0.3197(3) 0.0448(11) Uani 1 1 d .
C4 C 0.0802(8) -0.2650(7) 0.3381(3) 0.0581(14) Uani 1 1 d .
H4 H 0.0704 -0.2824 0.3828 0.076(5) Uiso 1 1 calc R
C3 C 0.0367(8) -0.3718(9) 0.2894(3) 0.0666(15) Uani 1 1 d .
H3 H -0.0020 -0.4622 0.3010 0.076(5) Uiso 1 1 calc R
C2 C 0.0519(8) -0.3415(7) 0.2234(4) 0.0618(16) Uani 1 1 d .
H2 H 0.0251 -0.4116 0.1898 0.076(5) Uiso 1 1 calc R
C1 C 0.1085(6) -0.2036(7) 0.2083(3) 0.0533(13) Uani 1 1 d .
H1 H 0.1181 -0.1824 0.1639 0.076(5) Uiso 1 1 calc R
N1 N 0.1483(5) -0.1031(5) 0.2545(2) 0.0429(9) Uani 1 1 d .
N4 N 0.4482(5) 0.0285(5) 0.2282(2) 0.0476(10) Uani 1 1 d .
C16 C 0.5580(7) -0.0271(7) 0.2766(3) 0.0571(14) Uani 1 1 d .
H16 H 0.5429 -0.0236 0.3214 0.076(5) Uiso 1 1 calc R
C17 C 0.6912(8) -0.0888(10) 0.2612(5) 0.083(2) Uani 1 1 d .
H17 H 0.7656 -0.1250 0.2953 0.076(5) Uiso 1 1 calc R
C18 C 0.7130(9) -0.0963(9) 0.1969(5) 0.080(2) Uani 1 1 d .
H18 H 0.8017 -0.1401 0.1863 0.076(5) Uiso 1 1 calc R
C19 C 0.6039(9) -0.0393(8) 0.1454(4) 0.0706(18) Uani 1 1 d .
H19 H 0.6200 -0.0421 0.1007 0.076(5) Uiso 1 1 calc R
C20 C 0.4694(7) 0.0224(6) 0.1628(3) 0.0515(13) Uani 1 1 d .
C21 C 0.3448(6) 0.0857(6) 0.1141(3) 0.0472(13) Uani 1 1 d .
N5 N 0.2243(4) 0.1298(7) 0.1439(2) 0.0440(10) Uani 1 1 d .
C25 C 0.1009(7) 0.1911(6) 0.1051(3) 0.0478(12) Uani 1 1 d .
C24 C 0.0951(8) 0.2051(8) 0.0352(3) 0.0607(15) Uani 1 1 d .
H24 H 0.0078 0.2428 0.0086 0.076(5) Uiso 1 1 calc R
C23 C 0.2200(10) 0.1627(7) 0.0064(3) 0.0662(18) Uani 1 1 d .
O2 O 0.2146(8) 0.1845(8) -0.0603(2) 0.0939(18) Uani 1 1 d .
C22 C 0.3477(8) 0.1018(9) 0.0468(3) 0.0657(16) Uani 1 1 d .
H22 H 0.4332 0.0727 0.0282 0.076(5) Uiso 1 1 calc R
C27 C -0.1579(7) 0.2992(8) 0.1193(4) 0.0682(17) Uani 1 1 d .
H27 H -0.1808 0.3204 0.0735 0.076(5) Uiso 1 1 calc R
C26 C -0.0184(7) 0.2345(6) 0.1439(3) 0.0500(12) Uani 1 1 d .
C28 C -0.2625(8) 0.3327(8) 0.1600(4) 0.0702(18) Uani 1 1 d .
H28 H -0.3563 0.3750 0.1423 0.076(5) Uiso 1 1 calc R
C29 C -0.2267(8) 0.3025(8) 0.2288(4) 0.0676(18) Uani 1 1 d .
H29 H -0.2944 0.3265 0.2583 0.076(5) Uiso 1 1 calc R
C30 C -0.0893(7) 0.2368(7) 0.2511(3) 0.0555(14) Uani 1 1 d .
H30 H -0.0668 0.2128 0.2966 0.076(5) Uiso 1 1 calc R
N6 N 0.0163(5) 0.2043(5) 0.2117(2) 0.0460(10) Uani 1 1 d .
O3 O -0.0599(7) 0.4071(7) 0.4127(3) 0.0905(17) Uani 1 1 d .
B1 B 0.3451(16) 0.6182(14) 0.0610(4) 0.101(4) Uani 1 1 d .
F1 F 0.3127(11) 0.5431(11) 0.0026(4) 0.171(4) Uani 1 1 d .
F2 F 0.2465(9) 0.587(2) 0.1006(4) 0.229(6) Uani 1 1 d .
F3 F 0.328(2) 0.7540(10) 0.0421(8) 0.339(13) Uani 1 1 d .
F4 F 0.4969(7) 0.6096(10) 0.0950(3) 0.135(2) Uani 1 1 d .
B2 B -0.2551(16) 0.0823(17) 0.4505(5) 0.104(4) Uani 1 1 d .
F5 F -0.3764(8) 0.0003(9) 0.4432(4) 0.138(3) Uani 1 1 d .
F6 F -0.2063(13) 0.1385(13) 0.3983(4) 0.211(6) Uani 1 1 d .
F7 F -0.1677(18) -0.0571(19) 0.4402(10) 0.298(7) Uani 1 1 d .
F8 F -0.1709(16) 0.095(2) 0.5073(4) 0.234(6) Uani 1 1 d .

loop_
_atom_site_aniso_label
_atom_site_aniso_U_11
_atom_site_aniso_U_22
_atom_site_aniso_U_33
_atom_site_aniso_U_23
_atom_site_aniso_U_13
_atom_site_aniso_U_12
Co1 0.0381(3) 0.0418(4) 0.0402(3) 0.0001(4) 0.0087(2) 0.0024(3)
N3 0.042(2) 0.038(2) 0.057(3) -0.0033(18) 0.0091(18) 0.0026(18)
C15 0.052(3) 0.053(3) 0.056(3) 0.004(2) 0.011(2) -0.003(3)
C14 0.071(4) 0.056(4) 0.075(4) 0.010(3) 0.010(3) -0.003(3)
C13 0.077(4) 0.056(4) 0.085(5) 0.001(3) 0.001(3) -0.023(3)
C12 0.079(4) 0.054(4) 0.063(4) 0.000(3) -0.004(3) -0.013(3)
C11 0.040(2) 0.041(3) 0.054(3) 0.001(2) 0.007(2) 0.004(2)
C10 0.044(3) 0.044(3) 0.050(3) -0.005(2) 0.009(2) -0.004(2)
N2 0.0326(16) 0.037(2) 0.0501(19) -0.003(3) 0.0035(14) 0.001(2)
C9 0.064(4) 0.047(3) 0.055(3) -0.008(2) 0.004(3) -0.002(3)
C8 0.059(3) 0.069(4) 0.041(2) 0.001(3) 0.009(2) -0.004(3)
O1 0.108(3) 0.083(3) 0.0416(19) -0.008(3) 0.010(2) -0.011(3)
C7 0.057(3) 0.054(3) 0.048(3) 0.004(2) 0.015(2) 0.000(3)
C6 0.045(3) 0.046(3) 0.045(3) 0.001(2) 0.008(2) 0.004(2)
C5 0.040(2) 0.047(3) 0.048(3) -0.001(2) 0.008(2) 0.007(2)
C4 0.071(4) 0.045(3) 0.059(3) 0.004(2) 0.014(3) -0.006(3)
C3 0.073(4) 0.043(3) 0.083(4) 0.005(4) 0.011(3) 0.000(3)
C2 0.068(4) 0.051(4) 0.066(4) -0.012(2) 0.010(3) 0.003(3)
C1 0.049(3) 0.053(3) 0.058(3) -0.011(2) 0.010(2) 0.000(3)
N1 0.037(2) 0.044(2) 0.049(2) 0.0007(17) 0.0102(17) 0.0034(17)
N4 0.040(2) 0.050(3) 0.053(3) -0.0016(19) 0.0055(18) -0.004(2)
C16 0.047(3) 0.052(3) 0.071(4) 0.005(3) 0.002(3) 0.006(3)
C17 0.041(3) 0.070(5) 0.132(7) 0.001(5) -0.005(4) 0.005(3)
C18 0.051(4) 0.067(5) 0.125(8) -0.009(5) 0.022(4) 0.012(3)
C19 0.070(4) 0.059(4) 0.090(5) -0.010(3) 0.033(4) -0.003(3)
C20 0.052(3) 0.043(3) 0.064(3) -0.004(2) 0.025(3) -0.002(2)
C21 0.053(3) 0.042(3) 0.050(3) -0.005(2) 0.017(2) -0.002(2)
N5 0.0404(18) 0.042(3) 0.050(2) -0.007(2) 0.0098(15) -0.001(2)
C25 0.056(3) 0.043(3) 0.043(3) -0.002(2) 0.002(2) 0.003(2)
C24 0.062(4) 0.068(4) 0.049(3) 0.009(3) -0.002(3) -0.003(3)
C23 0.102(5) 0.056(4) 0.042(3) 0.002(2) 0.016(3) -0.005(3)
O2 0.129(5) 0.112(4) 0.042(2) 0.007(2) 0.021(3) -0.002(4)
C22 0.084(4) 0.057(4) 0.063(3) -0.004(4) 0.034(3) 0.003(4)
C27 0.052(4) 0.062(4) 0.083(5) 0.006(3) -0.013(3) 0.004(3)
C26 0.054(3) 0.043(3) 0.050(3) -0.004(2) -0.003(2) 0.004(2)
C28 0.047(4) 0.059(4) 0.100(6) -0.001(4) -0.001(3) 0.011(3)
C29 0.054(4) 0.051(4) 0.100(5) -0.007(3) 0.020(3) 0.008(3)
C30 0.051(3) 0.056(3) 0.062(3) -0.002(3) 0.015(3) 0.006(3)
N6 0.047(2) 0.044(2) 0.045(2) -0.0002(18) 0.0028(18) 0.0005(19)
O3 0.116(4) 0.088(4) 0.075(3) 0.003(3) 0.038(3) 0.007(3)
B1 0.168(10) 0.088(6) 0.057(4) 0.017(6) 0.044(5) 0.062(8)
F1 0.186(8) 0.208(9) 0.140(6) -0.089(6) 0.090(6) -0.043(6)
F2 0.144(6) 0.453(18) 0.104(5) 0.077(9) 0.058(4) 0.054(10)
F3 0.48(3) 0.095(6) 0.332(17) 0.023(8) -0.269(18) 0.034(10)
F4 0.144(5) 0.184(6) 0.082(3) 0.044(5) 0.039(3) 0.074(6)
B2 0.110(8) 0.122(11) 0.071(6) 0.012(6) -0.019(5) -0.029(8)
F5 0.104(4) 0.178(7) 0.132(5) 0.050(5) 0.014(4) -0.013(5)
F6 0.275(12) 0.238(12) 0.118(5) 0.034(7) 0.024(6) -0.141(11)
F7 0.228(15) 0.206(13) 0.47(3) -0.016(16) 0.093(14) -0.021(13)
F8 0.296(12) 0.283(14) 0.099(5) -0.045(9) -0.043(6) -0.037(14)

loop_
_atom_type_symbol
_atom_type_description
_atom_type_scat_dispersion_real
_atom_type_scat_dispersion_imag
_atom_type_scat_source
C C 0.0033 0.0016 'International Tables Vol C Tables 4.2.6.8 and 6.1.1.4'
H H 0.0000 0.0000 'International Tables Vol C Tables 4.2.6.8 and 6.1.1.4'
N N 0.0061 0.0033 'International Tables Vol C Tables 4.2.6.8 and 6.1.1.4'
O O 0.0106 0.0060 'International Tables Vol C Tables 4.2.6.8 and 6.1.1.4'
B B 0.0013 0.0007 'International Tables Vol C Tables 4.2.6.8 and 6.1.1.4'
F F 0.0171 0.0103 'International Tables Vol C Tables 4.2.6.8 and 6.1.1.4'
Co Co 0.3494 0.9721 'International Tables Vol C Tables 4.2.6.8 and 6.1.1.4'

loop_
_geom_angle_atom_site_label_1
_geom_angle_atom_site_label_2
_geom_angle_atom_site_label_3
_geom_angle
N5 Co1 N2 178.7(2)
N5 Co1 N6 77.82(18)
N2 Co1 N6 100.90(16)
N5 Co1 N4 78.66(18)
N2 Co1 N4 102.63(17)
N6 Co1 N4 156.44(18)
N5 Co1 N3 101.6(2)
N2 Co1 N3 78.0(2)
N6 Co1 N3 93.24(18)
N4 Co1 N3 92.83(17)
N5 Co1 N1 102.6(2)
N2 Co1 N1 77.8(2)
N6 Co1 N1 93.11(17)
N4 Co1 N1 90.63(17)
N3 Co1 N1 155.73(17)
C15 N3 C11 118.9(5)
C15 N3 Co1 127.4(4)
C11 N3 Co1 113.6(3)
N3 C15 C14 122.3(6)
N3 C15 H15 118.9
C14 C15 H15 118.9
C15 C14 C13 120.0(6)
C15 C14 H14 120.0
C13 C14 H14 120.0
C12 C13 C14 117.8(6)
C12 C13 H13 121.1
C14 C13 H13 121.1
C13 C12 C11 120.6(6)
C13 C12 H12 119.7
C11 C12 H12 119.7
N3 C11 C12 120.4(5)
N3 C11 C10 114.8(5)
C12 C11 C10 124.9(5)
N2 C10 C9 121.6(5)
N2 C10 C11 113.6(5)
C9 C10 C11 124.9(5)
C6 N2 C10 118.1(4)
C6 N2 Co1 121.9(4)
C10 N2 Co1 120.0(4)
C8 C9 C10 119.1(5)
C8 C9 H9 120.4
C10 C9 H9 120.4
O1 C8 C9 118.8(6)
O1 C8 C7 121.4(6)
C9 C8 C7 119.8(5)
C6 C7 C8 117.3(5)
C6 C7 H7 121.4
C8 C7 H7 121.4
N2 C6 C7 124.1(5)
N2 C6 C5 112.7(4)
C7 C6 C5 123.2(5)
N1 C5 C4 122.1(5)
N1 C5 C6 114.4(4)
C4 C5 C6 123.5(5)
C5 C4 C3 119.3(6)
C5 C4 H4 120.3
C3 C4 H4 120.4
C4 C3 C2 118.7(6)
C4 C3 H3 120.6
C2 C3 H3 120.6
C3 C2 C1 118.5(6)
C3 C2 H2 120.7
C1 C2 H2 120.7
N1 C1 C2 122.3(6)
N1 C1 H1 118.9
C2 C1 H1 118.9
C1 N1 C5 119.0(5)
C1 N1 Co1 127.9(4)
C5 N1 Co1 113.1(3)
C20 N4 C16 119.2(5)
C20 N4 Co1 113.6(4)
C16 N4 Co1 127.1(4)
N4 C16 C17 121.8(7)
N4 C16 H16 119.1
C17 C16 H16 119.1
C18 C17 C16 119.6(7)
C18 C17 H17 120.2
C16 C17 H17 120.2
C17 C18 C19 120.7(7)
C17 C18 H18 119.6
C19 C18 H18 119.6
C18 C19 C20 118.2(7)
C18 C19 H19 120.9
C20 C19 H19 120.9
N4 C20 C19 120.5(6)
N4 C20 C21 115.3(4)
C19 C20 C21 124.2(6)
N5 C21 C22 122.8(5)
N5 C21 C20 112.2(5)
C22 C21 C20 125.0(5)
C21 N5 C25 118.7(4)
C21 N5 Co1 120.2(4)
C25 N5 Co1 121.0(3)
N5 C25 C24 120.9(5)
N5 C25 C26 112.6(5)
C24 C25 C26 126.5(5)
C23 C24 C25 119.3(6)
C23 C24 H24 120.3
C25 C24 H24 120.3
O2 C23 C24 118.1(7)
O2 C23 C22 122.4(7)
C24 C23 C22 119.5(5)
C21 C22 C23 118.7(5)
C21 C22 H22 120.7
C23 C22 H22 120.6
C28 C27 C26 121.9(7)
C28 C27 H27 119.1
C26 C27 H27 119.1
N6 C26 C27 119.1(6)
N6 C26 C25 114.1(5)
C27 C26 C25 126.7(6)
C27 C28 C29 118.9(6)
C27 C28 H28 120.5
C29 C28 H28 120.6
C30 C29 C28 117.6(6)
C30 C29 H29 121.2
C28 C29 H29 121.2
N6 C30 C29 124.3(6)
N6 C30 H30 117.9
C29 C30 H30 117.9
C30 N6 C26 118.2(5)
C30 N6 Co1 127.5(4)
C26 N6 Co1 114.3(4)
F3 B1 F2 109.6(15)
F3 B1 F1 103.1(10)
F2 B1 F1 110.6(14)
F3 B1 F4 104.6(14)
F2 B1 F4 111.5(7)
F1 B1 F4 116.8(8)
F8 B2 F6 118.2(14)
F8 B2 F5 120.9(13)
F6 B2 F5 120.4(9)
F8 B2 F7 87.7(13)
F6 B2 F7 88.6(13)
F5 B2 F7 86.3(11)

loop_
_geom_bond_atom_site_label_1
_geom_bond_atom_site_label_2
_geom_bond_distance
Co1 N5 1.949(4)
Co1 N2 1.952(4)
Co1 N6 2.091(4)
Co1 N4 2.087(4)
Co1 N3 2.148(5)
Co1 N1 2.158(5)
N3 C15 1.335(7)
N3 C11 1.355(7)
C15 C14 1.364(10)
C15 H15 0.9300
C14 C13 1.366(10)
C14 H14 0.9300
C13 C12 1.385(10)
C13 H13 0.9300
C12 C11 1.369(8)
C12 H12 0.9300
C11 C10 1.465(7)
C10 N2 1.381(8)
C10 C9 1.397(8)
N2 C6 1.341(8)
C9 C8 1.374(10)
C9 H9 0.9300
C8 O1 1.344(6)
C8 C7 1.429(10)
C7 C6 1.376(7)
C7 H7 0.9300
C6 C5 1.506(7)
C5 N1 1.359(6)
C5 C4 1.355(8)
C4 C3 1.385(10)
C4 H4 0.9300
C3 C2 1.381(9)
C3 H3 0.9300
C2 C1 1.395(9)
C2 H2 0.9300
C1 N1 1.307(7)
C1 H1 0.9300
N4 C20 1.357(7)
N4 C16 1.356(8)
C16 C17 1.378(10)
C16 H16 0.9300
C17 C18 1.337(13)
C17 H17 0.9300
C18 C19 1.396(12)
C18 H18 0.9300
C19 C20 1.403(9)
C19 H19 0.9300
C20 C21 1.467(9)
C21 N5 1.356(6)
C21 C22 1.365(8)
N5 C25 1.353(7)
C25 C24 1.402(8)
C25 C26 1.458(8)
C24 C23 1.375(10)
C24 H24 0.9300
C23 O2 1.348(7)
C23 C22 1.393(11)
C22 H22 0.9300
C27 C28 1.359(11)
C27 C26 1.381(8)
C27 H27 0.9300
C26 N6 1.375(7)
C28 C29 1.395(11)
C28 H28 0.9300
C29 C30 1.360(10)
C29 H29 0.9300
C30 N6 1.345(7)
C30 H30 0.9300
B1 F3 1.287(14)
B1 F2 1.299(13)
B1 F1 1.347(13)
B1 F4 1.405(14)
B2 F8 1.265(12)
B2 F6 1.298(14)
B2 F5 1.291(14)
B2 F7 1.51(2)
